data_4082949
loop_
_publ_author_name
'Bajo, Sonia'
'Esteruelas, Miguel A.'
'L\'opez, Ana M.'
'O\~nate, Enrique'

_publ_section_title
;
 Selectivemeta-C--H Bond Activation of Substituted 1,3-Chlorobenzenes
 Promoted by an Osmium Pyridyl Complex
;
_journal_issue 7
_journal_name_full Organometallics
_journal_page_first 1851
_journal_paper_doi 10.1021/om500204s
_journal_volume 33
_journal_year 2014
_chemical_formula_sum 'C19 H21 B Cl F N6 Os'
_chemical_formula_weight 588.88
_chemical_name_systematic
; 
 ? 
;
_space_group_IT_number 14
_symmetry_cell_setting monoclinic
_symmetry_space_group_name_Hall '-P 2yn'
_symmetry_space_group_name_H-M 'P 1 21/n 1'
_atom_sites_solution_hydrogens geom
_atom_sites_solution_primary direct
_atom_sites_solution_secondary difmap
_audit_creation_method SHELXL-97
_cell_angle_alpha 90.00
_cell_angle_beta 98.1570(10)
_cell_angle_gamma 90.00
_cell_formula_units_Z 4
_cell_length_a 10.5697(5)
_cell_length_b 12.2481(6)
_cell_length_c 15.7824(8)
_cell_measurement_reflns_used 9983
_cell_measurement_temperature 100(2)
_cell_measurement_theta_max 28
_cell_measurement_theta_min 2
_cell_volume 2022.50(17)
_computing_cell_refinement 'SAINT+ v. 7.56a (Bruker AXS, 2008)'
_computing_data_collection 'apex2 v. 4.0 (Bruker AXS, 2008)'
_computing_data_reduction 'SAINT+ v. 7.56a (Bruker AXS, 2008)'
_computing_molecular_graphics 'XP, SHELXTL v. 6.14 (Bruker, 2000)'
_computing_publication_material 'XCIF, SHELXTL v. 6.14 (Bruker, 2000)'
_computing_structure_refinement 'SHELXL-97 (Sheldrick, 1997)'
_computing_structure_solution 'SHELXS-97 (Sheldrick, 1990)'
_diffrn_ambient_temperature 100(2)
_diffrn_detector_area_resol_mean 8.26
_diffrn_measured_fraction_theta_full 0.996
_diffrn_measured_fraction_theta_max 0.935
_diffrn_measurement_device_type 'Bruker SMART APEX CCD system'
_diffrn_measurement_method '\w rotations with narrow frames'
_diffrn_radiation_monochromator graphite
_diffrn_radiation_source 'normal-focus sealed tube'
_diffrn_radiation_type MoK\a
_diffrn_radiation_wavelength 0.71073
_diffrn_reflns_av_R_equivalents 0.0298
_diffrn_reflns_av_sigmaI/netI 0.0239
_diffrn_reflns_limit_h_max 13
_diffrn_reflns_limit_h_min -13
_diffrn_reflns_limit_k_max 15
_diffrn_reflns_limit_k_min -16
_diffrn_reflns_limit_l_max 20
_diffrn_reflns_limit_l_min -20
_diffrn_reflns_number 23548
_diffrn_reflns_theta_full 27.50
_diffrn_reflns_theta_max 28.60
_diffrn_reflns_theta_min 2.11
_diffrn_standards_decay_% 0
_exptl_absorpt_coefficient_mu 6.464
_exptl_absorpt_correction_T_max 0.862
_exptl_absorpt_correction_T_min 0.561
_exptl_absorpt_correction_type multi-scan
_exptl_absorpt_process_details
;
Absorption correction performed with SADABS program. This is based on the
method of Blessing: Blessing, R. H., Acta Crystallogr., Sect. A 1995, 51, 33.

SADABS: Area-Detector Absorption Correction. Bruker-AXS 
within SAINT+ package, v. 6.1 (2000).
;
_exptl_crystal_colour yellow
_exptl_crystal_density_diffrn 1.934
_exptl_crystal_density_method 'not measured'
_exptl_crystal_description 'irregular block'
_exptl_crystal_F_000 1136
_exptl_crystal_size_max 0.25
_exptl_crystal_size_mid 0.15
_exptl_crystal_size_min 0.06
_refine_diff_density_max 1.285
_refine_diff_density_min -1.130
_refine_diff_density_rms 0.125
_refine_ls_extinction_method none
_refine_ls_goodness_of_fit_ref 1.195
_refine_ls_hydrogen_treatment mixed
_refine_ls_matrix_type full
_refine_ls_number_parameters 289
_refine_ls_number_reflns 4831
_refine_ls_number_restraints 0
_refine_ls_restrained_S_all 1.195
_refine_ls_R_factor_all 0.0312
_refine_ls_R_factor_gt 0.0275
_refine_ls_shift/su_max 0.002
_refine_ls_shift/su_mean 0.000
_refine_ls_structure_factor_coef Fsqd
_refine_ls_weighting_details 'calc w=1/[\s^2^(Fo^2^)+(0.0128P)^2^+5.8746P] where P=(Fo^2^+2Fc^2^)/3'
_refine_ls_weighting_scheme calc
_refine_ls_wR_factor_gt 0.0527
_refine_ls_wR_factor_ref 0.0539
_reflns_number_gt 4496
_reflns_number_total 4831
_reflns_threshold_expression >2sigma(I)
_cod_data_source_file om500204s_si_001.cif
_cod_data_source_block enrique178
_cod_depositor_comments 'Adding full bibliography for 4082949.cif.'
_cod_original_sg_symbol_H-M P21/n
_cod_database_code 4082949

loop_
_symmetry_equiv_pos_as_xyz
'x, y, z'
'-x+1/2, y+1/2, -z+1/2'
'-x, -y, -z'
'x-1/2, -y-1/2, z-1/2'

loop_
_atom_site_label
_atom_site_type_symbol
_atom_site_fract_x
_atom_site_fract_y
_atom_site_fract_z
_atom_site_U_iso_or_equiv
_atom_site_adp_type
_atom_site_occupancy
_atom_site_symmetry_multiplicity
_atom_site_calc_flag
_atom_site_refinement_flags
Os Os 0.044642(13) 0.962235(11) 0.237835(9) 0.01352(5) Uani 1 1 d .
Cl Cl -0.04005(10) 0.64478(8) -0.03123(7) 0.0268(2) Uani 1 1 d .
F F 0.3992(2) 0.8067(2) 0.03860(17) 0.0276(5) Uani 1 1 d .
N1 N -0.1297(3) 0.9623(3) 0.15078(19) 0.0151(6) Uani 1 1 d .
N2 N -0.2323(3) 0.9084(2) 0.1737(2) 0.0163(6) Uani 1 1 d .
N3 N -0.0874(3) 1.0224(3) 0.3217(2) 0.0173(6) Uani 1 1 d .
N4 N -0.2001(3) 0.9703(3) 0.3242(2) 0.0186(6) Uani 1 1 d .
N5 N -0.0075(3) 0.8085(3) 0.2820(2) 0.0169(6) Uani 1 1 d .
N6 N -0.1308(3) 0.7833(2) 0.2886(2) 0.0172(6) Uani 1 1 d .
B1 B -0.2352(4) 0.8699(4) 0.2667(3) 0.0196(9) Uani 1 1 d .
H1 H -0.329(4) 0.838(4) 0.275(3) 0.024 Uiso 1 1 d .
C1 C 0.1166(4) 0.8647(3) 0.1432(2) 0.0151(7) Uani 1 1 d .
C2 C 0.0329(4) 0.7911(3) 0.0951(2) 0.0185(7) Uani 1 1 d .
H2 H -0.0520 0.7838 0.1077 0.022 Uiso 1 1 calc R
C3 C 0.0714(4) 0.7286(3) 0.0296(2) 0.0201(8) Uani 1 1 d .
C4 C 0.1938(4) 0.7312(3) 0.0085(3) 0.0218(8) Uani 1 1 d .
H4 H 0.2193 0.6884 -0.0364 0.026 Uiso 1 1 calc R
C5 C 0.2759(4) 0.8007(3) 0.0578(2) 0.0183(7) Uani 1 1 d .
C6 C 0.2415(4) 0.8658(3) 0.1222(2) 0.0187(8) Uani 1 1 d .
H6 H 0.3036 0.9124 0.1530 0.022 Uiso 1 1 calc R
C7 C 0.1672(4) 0.9719(4) 0.3604(2) 0.0223(8) Uani 1 1 d .
H7A H 0.175(4) 1.043(4) 0.383(3) 0.027 Uiso 1 1 d .
H7B H 0.145(4) 0.919(4) 0.399(3) 0.027 Uiso 1 1 d .
C8 C 0.2420(4) 0.9451(4) 0.2978(3) 0.0219(8) Uani 1 1 d .
H8A H 0.271(4) 0.874(4) 0.294(3) 0.026 Uiso 1 1 d .
H8B H 0.297(5) 1.000(4) 0.282(3) 0.026 Uiso 1 1 d .
C9 C 0.0796(4) 1.1371(3) 0.2285(3) 0.0233(9) Uani 1 1 d .
H9A H 0.001(5) 1.170(4) 0.223(3) 0.028 Uiso 1 1 d .
H9B H 0.155(4) 1.163(4) 0.274(3) 0.028 Uiso 1 1 d .
C10 C 0.1157(4) 1.0852(3) 0.1572(3) 0.0184(7) Uani 1 1 d .
H10A H 0.204(4) 1.079(4) 0.154(3) 0.022 Uiso 1 1 d .
H10B H 0.058(4) 1.094(4) 0.102(3) 0.022 Uiso 1 1 d .
C11 C -0.1615(4) 0.9888(3) 0.0682(2) 0.0194(8) Uani 1 1 d .
H11 H -0.1076 1.0268 0.0349 0.023 Uiso 1 1 calc R
C12 C -0.2845(4) 0.9527(3) 0.0379(3) 0.0226(8) Uani 1 1 d .
H12 H -0.3297 0.9609 -0.0182 0.027 Uiso 1 1 calc R
C13 C -0.3263(4) 0.9027(3) 0.1066(3) 0.0211(8) Uani 1 1 d .
H13 H -0.4076 0.8697 0.1068 0.025 Uiso 1 1 calc R
C14 C -0.0856(4) 1.1080(3) 0.3746(2) 0.0224(8) Uani 1 1 d .
H14 H -0.0173 1.1588 0.3859 0.027 Uiso 1 1 calc R
C15 C -0.1982(4) 1.1116(3) 0.4105(3) 0.0240(8) Uani 1 1 d .
H15 H -0.2216 1.1641 0.4498 0.029 Uiso 1 1 calc R
C16 C -0.2683(4) 1.0237(3) 0.3773(3) 0.0230(8) Uani 1 1 d .
H16 H -0.3507 1.0038 0.3894 0.028 Uiso 1 1 calc R
C17 C 0.0612(4) 0.7192(3) 0.3039(3) 0.0234(8) Uani 1 1 d .
H17 H 0.1511 0.7138 0.3051 0.028 Uiso 1 1 calc R
C18 C -0.0167(4) 0.6353(3) 0.3246(3) 0.0264(9) Uani 1 1 d .
H18 H 0.0081 0.5634 0.3424 0.032 Uiso 1 1 calc R
C19 C -0.1385(4) 0.6791(3) 0.3137(3) 0.0223(8) Uani 1 1 d .
H19 H -0.2145 0.6419 0.3224 0.027 Uiso 1 1 calc R

loop_
_atom_site_aniso_label
_atom_site_aniso_U_11
_atom_site_aniso_U_22
_atom_site_aniso_U_33
_atom_site_aniso_U_23
_atom_site_aniso_U_13
_atom_site_aniso_U_12
Os 0.01523(7) 0.01330(7) 0.01191(7) -0.00013(5) 0.00146(5) -0.00098(6)
Cl 0.0262(5) 0.0255(5) 0.0290(5) -0.0099(4) 0.0052(4) -0.0061(4)
F 0.0119(11) 0.0306(13) 0.0413(15) 0.0059(11) 0.0076(10) 0.0024(10)
N1 0.0135(14) 0.0147(14) 0.0171(15) -0.0002(12) 0.0025(11) -0.0006(12)
N2 0.0150(15) 0.0127(15) 0.0205(16) 0.0010(12) 0.0005(12) 0.0002(12)
N3 0.0194(15) 0.0189(16) 0.0143(15) -0.0001(12) 0.0047(12) -0.0018(13)
N4 0.0246(16) 0.0150(15) 0.0173(15) 0.0020(13) 0.0066(13) -0.0009(13)
N5 0.0181(15) 0.0142(15) 0.0188(16) 0.0030(12) 0.0040(12) -0.0013(12)
N6 0.0186(15) 0.0147(15) 0.0187(15) 0.0003(12) 0.0037(12) -0.0021(13)
B1 0.021(2) 0.017(2) 0.022(2) 0.0012(17) 0.0049(17) -0.0032(17)
C1 0.0204(18) 0.0121(16) 0.0134(16) 0.0022(13) 0.0040(14) 0.0028(14)
C2 0.0206(19) 0.0164(18) 0.0182(18) 0.0010(14) 0.0018(14) 0.0013(15)
C3 0.0233(19) 0.0175(18) 0.0182(19) -0.0024(15) -0.0017(15) -0.0011(15)
C4 0.026(2) 0.0196(19) 0.0204(19) 0.0001(15) 0.0053(16) 0.0057(16)
C5 0.0174(18) 0.0189(18) 0.0192(18) 0.0059(15) 0.0048(14) 0.0047(15)
C6 0.0193(18) 0.0174(18) 0.0190(18) 0.0009(14) 0.0011(14) 0.0029(14)
C7 0.024(2) 0.028(2) 0.0124(17) -0.0011(16) -0.0060(14) -0.0020(17)
C8 0.0167(18) 0.029(2) 0.0186(19) -0.0018(16) -0.0039(14) -0.0013(16)
C9 0.023(2) 0.0157(19) 0.034(2) 0.0002(16) 0.0131(18) -0.0095(16)
C10 0.0220(19) 0.0143(17) 0.0197(19) 0.0030(14) 0.0061(15) -0.0042(15)
C11 0.0255(19) 0.0186(18) 0.0140(17) 0.0013(14) 0.0024(15) 0.0034(15)
C12 0.025(2) 0.0217(19) 0.0188(18) -0.0019(16) -0.0046(15) 0.0017(17)
C13 0.0204(19) 0.0170(18) 0.024(2) -0.0016(15) -0.0021(15) -0.0008(15)
C14 0.030(2) 0.0189(19) 0.0186(19) -0.0035(15) 0.0063(16) -0.0028(17)
C15 0.033(2) 0.0206(19) 0.0192(19) -0.0006(16) 0.0081(16) 0.0022(17)
C16 0.028(2) 0.022(2) 0.0205(19) 0.0042(16) 0.0107(16) 0.0052(17)
C17 0.023(2) 0.023(2) 0.024(2) 0.0045(16) 0.0032(16) 0.0035(16)
C18 0.031(2) 0.018(2) 0.031(2) 0.0094(17) 0.0059(18) 0.0035(17)
C19 0.027(2) 0.0188(19) 0.022(2) 0.0054(15) 0.0056(16) -0.0032(16)

loop_
_atom_type_symbol
_atom_type_description
_atom_type_scat_dispersion_real
_atom_type_scat_dispersion_imag
_atom_type_scat_source
C C 0.0033 0.0016 'International Tables Vol C Tables 4.2.6.8 and 6.1.1.4'
H H 0.0000 0.0000 'International Tables Vol C Tables 4.2.6.8 and 6.1.1.4'
N N 0.0061 0.0033 'International Tables Vol C Tables 4.2.6.8 and 6.1.1.4'
O O 0.0106 0.0060 'International Tables Vol C Tables 4.2.6.8 and 6.1.1.4'
F F 0.0171 0.0103 'International Tables Vol C Tables 4.2.6.8 and 6.1.1.4'
Cl Cl 0.1484 0.1585 'International Tables Vol C Tables 4.2.6.8 and 6.1.1.4'
Os Os -1.2165 7.6030 'International Tables Vol C Tables 4.2.6.8 and 6.1.1.4'
B B 0.0013 0.0007 'International Tables Vol C Tables 4.2.6.8 and 6.1.1.4'

loop_
_geom_angle_atom_site_label_1
_geom_angle_atom_site_label_2
_geom_angle_atom_site_label_3
_geom_angle
N5 Os C1 82.38(13)
N5 Os N1 88.33(12)
C1 Os N1 84.88(13)
N5 Os C7 84.53(15)
C1 Os C7 115.26(15)
N1 Os C7 157.38(14)
N5 Os C10 160.22(14)
C1 Os C10 77.95(14)
N1 Os C10 87.80(14)
C7 Os C10 105.77(16)
N5 Os C8 92.85(15)
C1 Os C8 80.54(15)
N1 Os C8 165.07(14)
C7 Os C8 37.28(15)
C10 Os C8 86.08(16)
N5 Os C9 162.49(14)
C1 Os C9 114.95(14)
N1 Os C9 95.47(15)
C7 Os C9 85.49(17)
C10 Os C9 37.29(15)
C8 Os C9 87.87(17)
N5 Os N3 83.17(12)
C1 Os N3 159.16(13)
N1 Os N3 79.77(11)
C7 Os N3 78.09(14)
C10 Os N3 115.15(13)
C8 Os N3 115.15(14)
C9 Os N3 80.70(14)
C11 N1 N2 106.1(3)
C11 N1 Os 134.4(3)
N2 N1 Os 118.4(2)
C13 N2 N1 110.0(3)
C13 N2 B1 128.2(3)
N1 N2 B1 121.6(3)
C14 N3 N4 106.6(3)
C14 N3 Os 133.5(3)
N4 N3 Os 119.9(2)
C16 N4 N3 109.8(3)
C16 N4 B1 130.3(3)
N3 N4 B1 119.8(3)
C17 N5 N6 106.7(3)
C17 N5 Os 131.4(3)
N6 N5 Os 121.8(2)
C19 N6 N5 109.8(3)
C19 N6 B1 130.6(3)
N5 N6 B1 119.6(3)
N6 B1 N4 108.3(3)
N6 B1 N2 108.3(3)
N4 B1 N2 106.2(3)
N6 B1 H1 111(2)
N4 B1 H1 111(2)
N2 B1 H1 112(2)
C6 C1 C2 114.7(3)
C6 C1 Os 126.8(3)
C2 C1 Os 118.5(3)
C3 C2 C1 121.7(4)
C3 C2 H2 119.2
C1 C2 H2 119.2
C4 C3 C2 123.2(4)
C4 C3 Cl 117.6(3)
C2 C3 Cl 119.1(3)
C5 C4 C3 114.5(4)
C5 C4 H4 122.7
C3 C4 H4 122.7
C4 C5 C6 124.3(4)
C4 C5 F 116.6(3)
C6 C5 F 119.1(3)
C5 C6 C1 121.5(4)
C5 C6 H6 119.3
C1 C6 H6 119.3
C8 C7 Os 71.4(2)
C8 C7 H7A 118(3)
Os C7 H7A 114(3)
C8 C7 H7B 121(3)
Os C7 H7B 112(3)
H7A C7 H7B 114(4)
C7 C8 Os 71.3(2)
C7 C8 H8A 120(3)
Os C8 H8A 111(3)
C7 C8 H8B 117(3)
Os C8 H8B 114(3)
H8A C8 H8B 115(4)
C10 C9 Os 71.1(2)
C10 C9 H9A 118(3)
Os C9 H9A 106(3)
C10 C9 H9B 115(3)
Os C9 H9B 112(3)
H9A C9 H9B 121(4)
C9 C10 Os 71.7(2)
C9 C10 H10A 118(3)
Os C10 H10A 113(3)
C9 C10 H10B 117(3)
Os C10 H10B 112(3)
H10A C10 H10B 117(4)
N1 C11 C12 110.5(3)
N1 C11 H11 124.8
C12 C11 H11 124.8
C13 C12 C11 105.1(3)
C13 C12 H12 127.4
C11 C12 H12 127.4
N2 C13 C12 108.3(3)
N2 C13 H13 125.9
C12 C13 H13 125.9
N3 C14 C15 110.0(4)
N3 C14 H14 125.0
C15 C14 H14 125.0
C16 C15 C14 105.5(4)
C16 C15 H15 127.3
C14 C15 H15 127.3
N4 C16 C15 108.2(4)
N4 C16 H16 125.9
C15 C16 H16 125.9
N5 C17 C18 110.5(4)
N5 C17 H17 124.8
C18 C17 H17 124.8
C19 C18 C17 104.9(4)
C19 C18 H18 127.5
C17 C18 H18 127.5
N6 C19 C18 108.1(4)
N6 C19 H19 125.9
C18 C19 H19 125.9

loop_
_geom_bond_atom_site_label_1
_geom_bond_atom_site_label_2
_geom_bond_distance
Os N5 2.108(3)
Os C1 2.135(4)
Os N1 2.137(3)
Os C7 2.173(4)
Os C10 2.174(4)
Os C8 2.175(4)
Os C9 2.181(4)
Os N3 2.183(3)
Cl C3 1.744(4)
F C5 1.382(4)
N1 C11 1.339(5)
N1 N2 1.361(4)
N2 C13 1.348(5)
N2 B1 1.546(5)
N3 C14 1.339(5)
N3 N4 1.357(4)
N4 C16 1.349(5)
N4 B1 1.542(5)
N5 C17 1.331(5)
N5 N6 1.357(4)
N6 C19 1.343(5)
N6 B1 1.534(5)
B1 H1 1.10(4)
C1 C6 1.406(5)
C1 C2 1.408(5)
C2 C3 1.393(5)
C2 H2 0.9500
C3 C4 1.381(6)
C4 C5 1.376(6)
C4 H4 0.9500
C5 C6 1.380(5)
C6 H6 0.9500
C7 C8 1.390(6)
C7 H7A 0.94(5)
C7 H7B 0.94(5)
C8 H8A 0.93(5)
C8 H8B 0.94(5)
C9 C10 1.392(6)
C9 H9A 0.91(5)
C9 H9B 1.05(5)
C10 H10A 0.95(5)
C10 H10B 0.99(4)
C11 C12 1.392(6)
C11 H11 0.9500
C12 C13 1.371(6)
C12 H12 0.9500
C13 H13 0.9500
C14 C15 1.390(6)
C14 H14 0.9500
C15 C16 1.368(6)
C15 H15 0.9500
C16 H16 0.9500
C17 C18 1.385(6)
C17 H17 0.9500
C18 C19 1.383(6)
C18 H18 0.9500
C19 H19 0.9500
